data_7207184
loop_
_publ_author_name
'Li, Xian-Qiang'
'Zhang, Hua-Bin'
'Wu, Shu-Ting'
'Lin, Jian-Di'
'Lin, Ping'
'Li, Zhi-Hua'
'Du, Shao-Wu'

_publ_section_title
;
 Synthesis, structures and luminescent properties of new Pb(ii)/M(i) (M =
 K, Rb and Cs) frameworks based on dicarboxylic acids: a novel icosahedral
 Pb6-M6 SBU
;
_journal_issue 3
_journal_name_full CrystEngComm
_journal_page_first 936
_journal_paper_doi 10.1039/c1ce06111a
_journal_volume 14
_journal_year 2012
_chemical_formula_sum 'C48 H38 Cs2 N2 O20 Pb2 S3'
_chemical_formula_weight 1739.18
_chemical_name_systematic
;
?
;
_space_group_IT_number 14
_symmetry_cell_setting monoclinic
_symmetry_space_group_name_Hall '-P 2yn'
_symmetry_space_group_name_H-M 'P 1 21/n 1'
_atom_sites_solution_hydrogens geom
_atom_sites_solution_primary direct
_atom_sites_solution_secondary difmap
_audit_creation_method SHELXL-97
_cell_angle_alpha 90.00
_cell_angle_beta 96.895(4)
_cell_angle_gamma 90.00
_cell_formula_units_Z 4
_cell_length_a 11.3401(5)
_cell_length_b 25.0935(10)
_cell_length_c 22.8740(11)
_cell_measurement_reflns_used 14740
_cell_measurement_temperature 293(2)
_cell_measurement_theta_max 27.5011
_cell_measurement_theta_min 2.0847
_cell_volume 6462.0(5)
_computing_structure_refinement 'SHELXL-97 (Sheldrick, 1997)'
_computing_structure_solution 'SHELXS-97 (Sheldrick, 1990)'
_diffrn_ambient_temperature 293(2)
_diffrn_detector_area_resol_mean 14.6306
_diffrn_measured_fraction_theta_full 0.957
_diffrn_measured_fraction_theta_max 0.957
_diffrn_measurement_device_type
;
Mercury70 (2x2 bin mode)
;
_diffrn_measurement_method CCD_Profile_fitting
_diffrn_radiation_monochromator graphite
_diffrn_radiation_source 'fine-focus sealed tube'
_diffrn_radiation_type MoK\a
_diffrn_radiation_wavelength 0.71073
_diffrn_reflns_av_R_equivalents 0.0746
_diffrn_reflns_av_sigmaI/netI 0.0648
_diffrn_reflns_limit_h_max 14
_diffrn_reflns_limit_h_min -13
_diffrn_reflns_limit_k_max 30
_diffrn_reflns_limit_k_min -32
_diffrn_reflns_limit_l_max 29
_diffrn_reflns_limit_l_min -29
_diffrn_reflns_number 48312
_diffrn_reflns_theta_full 27.50
_diffrn_reflns_theta_max 27.50
_diffrn_reflns_theta_min 2.52
_exptl_absorpt_coefficient_mu 6.476
_exptl_absorpt_correction_T_max 1.0000
_exptl_absorpt_correction_T_min 0.6385
_exptl_absorpt_correction_type multi-scan
_exptl_crystal_colour Colorless
_exptl_crystal_density_diffrn 1.788
_exptl_crystal_density_method 'not measured'
_exptl_crystal_description Prism
_exptl_crystal_F_000 3288
_exptl_crystal_size_max 0.2000
_exptl_crystal_size_mid 0.2000
_exptl_crystal_size_min 0.2000
_refine_diff_density_max 4.423
_refine_diff_density_min -6.680
_refine_diff_density_rms 0.266
_refine_ls_extinction_method none
_refine_ls_goodness_of_fit_ref 1.024
_refine_ls_hydrogen_treatment mixed
_refine_ls_matrix_type full
_refine_ls_number_parameters 689
_refine_ls_number_reflns 14218
_refine_ls_number_restraints 0
_refine_ls_restrained_S_all 1.024
_refine_ls_R_factor_all 0.0876
_refine_ls_R_factor_gt 0.0769
_refine_ls_shift/su_max 0.000
_refine_ls_shift/su_mean 0.000
_refine_ls_structure_factor_coef Fsqd
_refine_ls_weighting_details 'calc w=1/[\s^2^(Fo^2^)+(0.1434P)^2^+38.6233P] where P=(Fo^2^+2Fc^2^)/3'
_refine_ls_weighting_scheme calc
_refine_ls_wR_factor_gt 0.2212
_refine_ls_wR_factor_ref 0.2345
_reflns_number_gt 11538
_reflns_number_total 14218
_reflns_threshold_expression >2sigma(I)
_cod_data_source_file c1ce06111a.txt
_cod_data_source_block compound_5
_cod_depositor_comments
;
The following automatic conversions were performed:

'_exptl_absorpt_correction_type' value 'Multi-scan' changed to
'multi-scan' according to
/home/saulius/struct/CIF-dictionaries/cif_core.dic dictionary named
'cif_core.dic' version 2.4.1 from 2010-06-29.

Automatic conversion script
Id: cif_fix_values 1715 2011-07-08 13:25:40Z adriana 
;
_cod_original_sg_symbol_H-M P2(1)/n
_cod_database_code 7207184

loop_
_symmetry_equiv_pos_as_xyz
'x, y, z'
'-x+1/2, y+1/2, -z+1/2'
'-x, -y, -z'
'x-1/2, -y-1/2, z-1/2'

loop_
_atom_site_label
_atom_site_type_symbol
_atom_site_fract_x
_atom_site_fract_y
_atom_site_fract_z
_atom_site_U_iso_or_equiv
_atom_site_adp_type
_atom_site_occupancy
_atom_site_symmetry_multiplicity
_atom_site_calc_flag
_atom_site_refinement_flags
Pb1 Pb 1.48840(4) 0.088190(16) 0.29503(2) 0.04572(15) Uani 1 1 d .
Pb2 Pb 1.66105(3) 0.358550(14) -0.233330(16) 0.03811(14) Uani 1 1 d .
Cs1 Cs 1.26847(7) 0.03819(3) 0.11361(3) 0.04868(19) Uani 1 1 d .
Cs2 Cs 0.84871(8) 0.12056(4) 0.34958(4) 0.0672(3) Uani 1 1 d .
S1 S 1.3940(7) 0.34343(16) 0.02171(18) 0.1022(19) Uani 1 1 d .
S2 S 0.9557(2) -0.07865(9) 0.06553(11) 0.0395(5) Uani 1 1 d .
S3 S 1.5478(2) 0.08429(9) -0.00456(10) 0.0348(5) Uani 1 1 d .
O1 O 1.5386(9) 0.1557(4) 0.2265(4) 0.063(2) Uani 1 1 d .
O2 O 1.3528(8) 0.1293(4) 0.1978(4) 0.060(2) Uani 1 1 d .
O3 O 1.4241(8) 0.5653(4) 0.1875(5) 0.066(3) Uani 1 1 d .
O4 O 1.2274(8) 0.5478(3) 0.1824(4) 0.0500(18) Uani 1 1 d .
O5 O 1.511(2) 0.3492(5) 0.0007(7) 0.135(7) Uani 1 1 d .
O6 O 1.285(2) 0.3367(5) -0.0175(6) 0.159(9) Uani 1 1 d .
O7 O 1.1019(8) -0.3225(4) 0.1700(5) 0.063(2) Uani 1 1 d .
O8 O 0.9072(8) -0.3351(3) 0.1465(4) 0.060(2) Uani 1 1 d .
O9 O 0.6867(8) 0.0513(4) 0.2700(4) 0.063(2) Uani 1 1 d .
O10 O 0.5306(8) 0.0264(4) 0.2065(5) 0.072(3) Uani 1 1 d .
O11 O 1.0715(7) -0.0551(3) 0.0756(4) 0.0491(18) Uani 1 1 d .
O12 O 0.8915(8) -0.0781(3) 0.0076(3) 0.0507(19) Uani 1 1 d .
O13 O 1.5689(8) 0.3128(3) -0.1553(4) 0.0492(18) Uani 1 1 d .
O14 O 1.6219(10) 0.2553(3) -0.2208(4) 0.064(2) Uani 1 1 d .
O15 O 1.9541(7) 0.1437(3) 0.2222(4) 0.053(2) Uani 1 1 d .
O16 O 2.0728(8) 0.1063(5) 0.1641(4) 0.077(3) Uani 1 1 d .
O17 O 1.4429(7) 0.0894(3) 0.0240(3) 0.0421(16) Uani 1 1 d .
O18 O 1.5704(7) 0.0366(3) -0.0358(3) 0.0430(16) Uani 1 1 d .
O19 O 1.2278(7) -0.0542(3) 0.2043(4) 0.0500(18) Uiso 1 1 d .
O20 O 0.0513(8) 0.3309(3) 0.0346(4) 0.0500(18) Uani 1 1 d .
N1 N 1.3130(9) -0.1081(4) 0.2790(4) 0.050(2) Uani 1 1 d .
N2 N -0.0953(9) 0.2715(4) 0.0265(4) 0.050(2) Uani 1 1 d .
C1 C 1.4374(12) 0.1606(5) 0.1932(5) 0.051(3) Uani 1 1 d .
C2 C 1.4237(11) 0.2058(5) 0.1504(5) 0.050(3) Uani 1 1 d .
C3 C 1.5256(15) 0.2382(5) 0.1459(7) 0.070(4) Uani 1 1 d .
H3A H 1.5972 0.2318 0.1691 0.084 Uiso 1 1 calc R
C4 C 1.5136(19) 0.2802(6) 0.1049(8) 0.079(5) Uani 1 1 d .
H4A H 1.5779 0.3020 0.0998 0.095 Uiso 1 1 calc R
C5 C 1.4039(19) 0.2885(6) 0.0724(6) 0.076(5) Uani 1 1 d .
C6 C 1.3068(18) 0.2590(6) 0.0757(7) 0.079(4) Uani 1 1 d .
H6A H 1.2349 0.2664 0.0531 0.095 Uiso 1 1 calc R
C7 C 1.3208(16) 0.2150(6) 0.1166(7) 0.074(4) Uani 1 1 d .
H7A H 1.2567 0.1925 0.1196 0.088 Uiso 1 1 calc R
C8 C 1.3750(19) 0.3998(5) 0.0679(6) 0.074(4) Uani 1 1 d .
C9 C 1.476(2) 0.4232(7) 0.0929(9) 0.095(6) Uani 1 1 d .
H9A H 1.5502 0.4101 0.0867 0.114 Uiso 1 1 calc R
C10 C 1.4646(18) 0.4695(6) 0.1295(8) 0.084(5) Uani 1 1 d .
H10A H 1.5311 0.4868 0.1485 0.101 Uiso 1 1 calc R
C11 C 1.3491(12) 0.4874(4) 0.1352(7) 0.061(3) Uani 1 1 d .
C12 C 1.255(2) 0.4631(8) 0.1054(12) 0.120(8) Uani 1 1 d .
H12A H 1.1795 0.4764 0.1087 0.144 Uiso 1 1 calc R
C13 C 1.266(2) 0.4170(7) 0.0683(9) 0.091(5) Uani 1 1 d .
H13A H 1.2016 0.4009 0.0465 0.109 Uiso 1 1 calc R
C14 C 1.3327(13) 0.5364(5) 0.1731(8) 0.068(4) Uani 1 1 d .
C15 C 0.9984(10) -0.3074(4) 0.1495(5) 0.045(2) Uani 1 1 d .
C16 C 0.9884(10) -0.2506(4) 0.1260(5) 0.043(2) Uani 1 1 d .
C17 C 1.0790(11) -0.2153(4) 0.1439(6) 0.050(3) Uani 1 1 d .
H17A H 1.1463 -0.2268 0.1679 0.060 Uiso 1 1 calc R
C18 C 1.0683(11) -0.1610(5) 0.1251(6) 0.053(3) Uani 1 1 d .
H18A H 1.1268 -0.1362 0.1379 0.064 Uiso 1 1 calc R
C19 C 0.9706(9) -0.1463(4) 0.0882(5) 0.037(2) Uani 1 1 d .
C20 C 0.8812(12) -0.1821(4) 0.0689(5) 0.051(3) Uani 1 1 d .
H20A H 0.8162 -0.1714 0.0428 0.061 Uiso 1 1 calc R
C21 C 0.8907(11) -0.2349(5) 0.0895(6) 0.053(3) Uani 1 1 d .
H21A H 0.8303 -0.2592 0.0783 0.064 Uiso 1 1 calc R
C22 C 0.8652(9) -0.0496(4) 0.1138(5) 0.039(2) Uani 1 1 d .
C23 C 0.9212(10) -0.0282(4) 0.1679(5) 0.045(2) Uani 1 1 d .
H23A H 0.9797 -0.0020 0.1591 0.054 Uiso 1 1 calc R
H23B H 0.9634 -0.0566 0.1902 0.054 Uiso 1 1 calc R
C24 C 0.8421(10) -0.0034(4) 0.2041(5) 0.043(2) Uani 1 1 d .
H24A H 0.8727 0.0116 0.2399 0.052 Uiso 1 1 calc R
C25 C 0.7206(9) -0.0015(4) 0.1868(5) 0.038(2) Uani 1 1 d .
C26 C 0.6732(11) -0.0229(5) 0.1341(6) 0.053(3) Uani 1 1 d .
H26A H 0.5918 -0.0203 0.1227 0.063 Uiso 1 1 calc R
C27 C 0.7441(10) -0.0482(4) 0.0976(5) 0.045(2) Uani 1 1 d .
H27A H 0.7108 -0.0641 0.0627 0.053 Uiso 1 1 calc R
C28 C 0.6403(11) 0.0272(5) 0.2254(6) 0.053(3) Uani 1 1 d .
C29 C 1.5859(10) 0.2653(4) -0.1732(5) 0.043(2) Uani 1 1 d .
C30 C 1.5687(9) 0.2208(4) -0.1317(5) 0.039(2) Uani 1 1 d .
C31 C 1.6052(12) 0.1698(4) -0.1462(5) 0.052(3) Uani 1 1 d .
H31A H 1.6348 0.1638 -0.1818 0.063 Uiso 1 1 calc R
C32 C 1.5969(12) 0.1287(4) -0.1073(5) 0.050(3) Uani 1 1 d .
H32A H 1.6224 0.0948 -0.1162 0.060 Uiso 1 1 calc R
C33 C 1.5503(9) 0.1377(3) -0.0545(4) 0.0341(19) Uani 1 1 d .
C34 C 1.5114(12) 0.1863(4) -0.0406(5) 0.049(3) Uani 1 1 d .
H34A H 1.4789 0.1915 -0.0056 0.059 Uiso 1 1 calc R
C35 C 1.5207(12) 0.2296(5) -0.0800(5) 0.051(3) Uani 1 1 d .
H35A H 1.4946 0.2634 -0.0709 0.062 Uiso 1 1 calc R
C36 C 1.6717(9) 0.0962(3) 0.0478(4) 0.0333(19) Uani 1 1 d .
C37 C 1.7816(10) 0.0826(5) 0.0339(5) 0.046(2) Uani 1 1 d .
H37A H 1.7902 0.0681 -0.0028 0.055 Uiso 1 1 calc R
C38 C 1.8825(11) 0.0907(5) 0.0762(5) 0.049(3) Uani 1 1 d .
H38A H 1.9583 0.0815 0.0682 0.058 Uiso 1 1 calc R
C39 C 1.8635(10) 0.1132(4) 0.1304(4) 0.042(2) Uani 1 1 d .
C40 C 1.7528(10) 0.1269(5) 0.1423(5) 0.046(2) Uani 1 1 d .
H40A H 1.7433 0.1421 0.1785 0.055 Uiso 1 1 calc R
C41 C 1.6524(10) 0.1184(4) 0.1009(4) 0.041(2) Uani 1 1 d .
H41A H 1.5765 0.1274 0.1091 0.049 Uiso 1 1 calc R
C42 C 1.9700(10) 0.1215(5) 0.1747(5) 0.048(2) Uani 1 1 d .
C43 C 1.3118(11) -0.0671(5) 0.2409(5) 0.050(3) Uani 1 1 d .
H52A H 1.3805 -0.0467 0.2423 0.060 Uiso 1 1 calc R
C44 C 1.4207(11) -0.1247(5) 0.3130(5) 0.050(3) Uani 1 1 d .
H44A H 1.4828 -0.0998 0.3077 0.075 Uiso 1 1 calc R
H44B H 1.4425 -0.1594 0.3003 0.075 Uiso 1 1 calc R
H44C H 1.4092 -0.1261 0.3539 0.075 Uiso 1 1 calc R
C45 C 1.2100(11) -0.1395(5) 0.2806(5) 0.050(3) Uani 1 1 d .
H45A H 1.1449 -0.1237 0.2559 0.075 Uiso 1 1 calc R
H45B H 1.1909 -0.1414 0.3203 0.075 Uiso 1 1 calc R
H45C H 1.2242 -0.1747 0.2667 0.075 Uiso 1 1 calc R
C46 C -0.1967(11) 0.2388(5) 0.0155(5) 0.050(3) Uani 1 1 d .
H46A H -0.2503 0.2539 -0.0158 0.075 Uiso 1 1 calc R
H46B H -0.2355 0.2364 0.0505 0.075 Uiso 1 1 calc R
H46C H -0.1733 0.2038 0.0044 0.075 Uiso 1 1 calc R
C47 C -0.0235(11) 0.2371(5) 0.0796(5) 0.050(3) Uani 1 1 d .
H47A H 0.0504 0.2544 0.0927 0.075 Uiso 1 1 calc R
H47B H -0.0081 0.2020 0.0657 0.075 Uiso 1 1 calc R
H47C H -0.0704 0.2346 0.1117 0.075 Uiso 1 1 calc R
C48 C -0.0411(11) 0.3115(5) 0.0163(5) 0.050(3) Uani 1 1 d .

loop_
_atom_site_aniso_label
_atom_site_aniso_U_11
_atom_site_aniso_U_22
_atom_site_aniso_U_33
_atom_site_aniso_U_23
_atom_site_aniso_U_13
_atom_site_aniso_U_12
Pb1 0.0404(3) 0.0390(2) 0.0590(3) -0.00970(16) 0.0108(2) 0.00119(15)
Pb2 0.0369(3) 0.0355(2) 0.0422(2) 0.00684(13) 0.00592(17) -0.00029(14)
Cs1 0.0506(4) 0.0392(3) 0.0574(4) -0.0103(3) 0.0111(3) -0.0012(3)
Cs2 0.0477(5) 0.0761(6) 0.0796(6) -0.0333(4) 0.0152(4) -0.0130(4)
S1 0.201(6) 0.0488(19) 0.056(2) -0.0100(16) 0.011(3) 0.008(3)
S2 0.0444(15) 0.0331(10) 0.0433(12) 0.0026(9) 0.0152(11) 0.0046(10)
S3 0.0382(13) 0.0293(10) 0.0369(11) 0.0019(8) 0.0049(9) -0.0036(9)
O1 0.058(6) 0.062(5) 0.072(6) -0.009(5) 0.022(5) -0.006(4)
O2 0.057(6) 0.056(5) 0.069(5) -0.014(4) 0.018(4) -0.016(4)
O3 0.050(5) 0.051(5) 0.099(7) -0.019(5) 0.020(5) -0.005(4)
O4 0.050(5) 0.050(4) 0.050(4) 0.000(3) 0.006(4) 0.000(4)
O5 0.25(2) 0.073(8) 0.106(10) -0.009(7) 0.097(13) 0.017(10)
O6 0.33(3) 0.052(6) 0.075(8) -0.012(6) -0.060(12) 0.006(10)
O7 0.048(5) 0.053(5) 0.085(6) 0.027(4) 0.001(4) 0.004(4)
O8 0.060(6) 0.045(4) 0.071(5) 0.018(4) -0.001(4) -0.015(4)
O9 0.055(5) 0.064(5) 0.071(6) -0.039(5) 0.009(4) 0.000(4)
O10 0.038(5) 0.084(7) 0.095(7) -0.050(6) 0.009(5) 0.002(4)
O11 0.046(5) 0.040(4) 0.065(5) 0.003(3) 0.021(4) -0.004(3)
O12 0.062(5) 0.049(4) 0.042(4) 0.007(3) 0.010(4) 0.011(4)
O13 0.064(5) 0.029(3) 0.057(4) 0.009(3) 0.019(4) 0.008(3)
O14 0.099(7) 0.045(4) 0.052(5) 0.011(4) 0.025(5) 0.007(4)
O15 0.039(5) 0.068(5) 0.051(4) -0.022(4) -0.002(3) 0.012(4)
O16 0.038(5) 0.133(9) 0.059(5) -0.031(6) -0.004(4) 0.015(5)
O17 0.034(4) 0.046(4) 0.048(4) 0.002(3) 0.011(3) -0.008(3)
O18 0.051(5) 0.026(3) 0.052(4) -0.004(3) 0.005(3) -0.005(3)
O20 0.050(5) 0.050(4) 0.050(4) 0.000(3) 0.006(4) 0.000(4)
N1 0.050(6) 0.050(5) 0.050(5) 0.000(4) 0.006(4) 0.000(4)
N2 0.050(6) 0.050(5) 0.050(5) 0.000(4) 0.006(4) 0.000(4)
C1 0.052(7) 0.048(6) 0.053(6) -0.015(5) 0.014(5) 0.000(5)
C2 0.049(7) 0.048(6) 0.055(6) -0.008(5) 0.016(5) -0.001(5)
C3 0.074(10) 0.052(7) 0.086(10) 0.015(7) 0.016(8) -0.007(7)
C4 0.112(14) 0.050(7) 0.079(10) -0.001(7) 0.027(10) -0.007(8)
C5 0.125(15) 0.049(7) 0.055(7) -0.012(6) 0.018(9) -0.002(8)
C6 0.096(13) 0.066(9) 0.072(9) -0.004(7) -0.003(9) 0.009(9)
C7 0.081(11) 0.066(8) 0.075(9) -0.010(7) 0.013(8) -0.002(8)
C8 0.116(14) 0.041(6) 0.060(8) -0.008(6) -0.004(8) 0.008(8)
C9 0.126(17) 0.065(9) 0.094(12) -0.024(9) 0.020(12) 0.013(10)
C10 0.102(13) 0.049(7) 0.102(12) -0.028(8) 0.015(10) 0.009(8)
C11 0.053(8) 0.033(5) 0.093(9) -0.014(6) -0.010(7) 0.004(5)
C12 0.112(17) 0.066(11) 0.18(3) -0.034(13) 0.018(16) -0.019(11)
C13 0.099(15) 0.064(9) 0.108(14) -0.026(9) 0.006(11) -0.008(9)
C14 0.056(9) 0.049(7) 0.098(11) -0.013(7) 0.013(8) -0.001(6)
C15 0.037(6) 0.044(5) 0.054(6) 0.011(5) -0.002(5) -0.003(4)
C16 0.039(6) 0.039(5) 0.051(6) 0.005(4) 0.008(5) 0.004(4)
C17 0.039(6) 0.037(5) 0.073(7) 0.006(5) 0.002(5) -0.001(4)
C18 0.043(7) 0.040(5) 0.075(8) 0.004(5) 0.001(6) 0.002(5)
C19 0.032(5) 0.035(4) 0.045(5) -0.001(4) 0.007(4) 0.002(4)
C20 0.056(7) 0.041(5) 0.056(6) 0.004(5) 0.007(5) 0.002(5)
C21 0.048(7) 0.041(5) 0.067(7) 0.009(5) -0.006(6) -0.004(5)
C22 0.037(6) 0.032(4) 0.046(5) 0.003(4) 0.005(4) 0.007(4)
C23 0.039(6) 0.040(5) 0.056(6) -0.006(4) 0.005(5) 0.008(4)
C24 0.046(6) 0.038(5) 0.046(5) -0.001(4) 0.009(5) 0.008(4)
C25 0.034(5) 0.031(4) 0.050(5) -0.008(4) 0.006(4) 0.007(4)
C26 0.046(7) 0.044(6) 0.069(7) -0.018(5) 0.014(6) 0.001(5)
C27 0.037(6) 0.048(5) 0.048(5) -0.011(4) 0.003(4) 0.002(4)
C28 0.043(7) 0.050(6) 0.067(7) -0.024(5) 0.012(6) -0.002(5)
C29 0.044(6) 0.033(5) 0.051(6) 0.012(4) 0.004(5) 0.002(4)
C30 0.035(5) 0.033(4) 0.048(5) 0.006(4) 0.003(4) 0.000(4)
C31 0.081(9) 0.036(5) 0.044(5) 0.003(4) 0.026(6) 0.002(5)
C32 0.074(8) 0.031(4) 0.049(6) 0.005(4) 0.021(6) 0.010(5)
C33 0.038(5) 0.030(4) 0.035(4) 0.005(3) 0.005(4) 0.004(4)
C34 0.069(8) 0.036(5) 0.044(5) 0.005(4) 0.015(5) 0.011(5)
C35 0.064(8) 0.044(5) 0.049(6) -0.002(5) 0.015(5) 0.017(5)
C36 0.038(5) 0.028(4) 0.034(4) 0.003(3) 0.005(4) 0.002(3)
C37 0.043(6) 0.058(6) 0.038(5) -0.009(4) 0.010(4) 0.010(5)
C38 0.047(7) 0.065(7) 0.035(5) -0.010(4) 0.010(5) 0.008(5)
C39 0.041(6) 0.049(5) 0.035(5) -0.011(4) 0.002(4) 0.005(4)
C40 0.042(6) 0.054(6) 0.042(5) -0.012(5) 0.009(5) 0.013(5)
C41 0.039(6) 0.042(5) 0.041(5) -0.006(4) 0.006(4) 0.009(4)
C42 0.037(6) 0.060(7) 0.045(5) -0.005(5) -0.004(5) 0.007(5)
C43 0.050(7) 0.050(6) 0.050(6) 0.000(5) 0.006(5) 0.000(5)
C44 0.050(7) 0.050(6) 0.050(6) 0.000(5) 0.006(5) 0.000(5)
C45 0.050(7) 0.050(6) 0.050(6) 0.000(5) 0.006(5) 0.000(5)
C46 0.050(7) 0.050(6) 0.050(6) 0.000(5) 0.006(5) 0.000(5)
C47 0.050(7) 0.050(6) 0.050(6) 0.000(5) 0.006(5) 0.000(5)
C48 0.050(7) 0.050(6) 0.050(6) 0.000(5) 0.006(5) 0.000(5)

loop_
_atom_type_symbol
_atom_type_description
_atom_type_scat_dispersion_real
_atom_type_scat_dispersion_imag
_atom_type_scat_source
C C 0.0033 0.0016 'International Tables Vol C Tables 4.2.6.8 and 6.1.1.4'
H H 0.0000 0.0000 'International Tables Vol C Tables 4.2.6.8 and 6.1.1.4'
N N 0.0061 0.0033 'International Tables Vol C Tables 4.2.6.8 and 6.1.1.4'
O O 0.0106 0.0060 'International Tables Vol C Tables 4.2.6.8 and 6.1.1.4'
S S 0.1246 0.1234 'International Tables Vol C Tables 4.2.6.8 and 6.1.1.4'
Cs Cs -0.3680 2.1192 'International Tables Vol C Tables 4.2.6.8 and 6.1.1.4'
Pb Pb -3.3944 10.1111 'International Tables Vol C Tables 4.2.6.8 and 6.1.1.4'

loop_
_geom_angle_atom_site_label_1
_geom_angle_atom_site_label_2
_geom_angle_atom_site_label_3
_geom_angle
_geom_angle_site_symmetry_1
_geom_angle_site_symmetry_3
O1 Pb1 O8 71.4(3) . 2_755
O1 Pb1 O9 80.1(3) . 1_655
O8 Pb1 O9 91.4(3) 2_755 1_655
O1 Pb1 O7 74.4(3) . 2_755
O8 Pb1 O7 51.0(3) 2_755 2_755
O9 Pb1 O7 139.6(3) 1_655 2_755
O1 Pb1 O10 80.6(3) . 1_655
O8 Pb1 O10 136.8(3) 2_755 1_655
O9 Pb1 O10 51.0(3) 1_655 1_655
O7 Pb1 O10 147.9(4) 2_755 1_655
O1 Pb1 O2 50.6(3) . .
O8 Pb1 O2 108.7(3) 2_755 .
O9 Pb1 O2 112.1(3) 1_655 .
O7 Pb1 O2 74.1(3) 2_755 .
O10 Pb1 O2 74.6(3) 1_655 .
O1 Pb1 O4 131.4(3) . 2_745
O8 Pb1 O4 123.1(3) 2_755 2_745
O9 Pb1 O4 137.1(3) 1_655 2_745
O7 Pb1 O4 82.5(3) 2_755 2_745
O10 Pb1 O4 100.1(3) 1_655 2_745
O2 Pb1 O4 82.3(3) . 2_745
O1 Pb1 Cs2 76.2(2) . 1_655
O8 Pb1 Cs2 47.61(19) 2_755 1_655
O9 Pb1 Cs2 44.59(18) 1_655 1_655
O7 Pb1 Cs2 98.35(19) 2_755 1_655
O10 Pb1 Cs2 94.7(2) 1_655 1_655
O2 Pb1 Cs2 126.65(18) . 1_655
O4 Pb1 Cs2 150.33(17) 2_745 1_655
O1 Pb1 Cs1 76.0(2) . .
O8 Pb1 Cs1 145.0(2) 2_755 .
O9 Pb1 Cs1 95.30(19) 1_655 .
O7 Pb1 Cs1 108.0(2) 2_755 .
O10 Pb1 Cs1 45.4(2) 1_655 .
O2 Pb1 Cs1 37.57(18) . .
O4 Pb1 Cs1 71.41(17) 2_745 .
Cs2 Pb1 Cs1 134.446(18) 1_655 .
O3 Pb2 O15 77.7(3) 3_865 4_565
O3 Pb2 O13 80.2(3) 3_865 .
O15 Pb2 O13 79.7(3) 4_565 .
O3 Pb2 O16 89.6(4) 3_865 4_565
O15 Pb2 O16 52.0(3) 4_565 4_565
O13 Pb2 O16 131.6(3) . 4_565
O3 Pb2 O14 129.9(3) 3_865 .
O15 Pb2 O14 81.8(3) 4_565 .
O13 Pb2 O14 51.2(3) . .
O16 Pb2 O14 112.2(4) 4_565 .
O3 Pb2 O4 49.9(3) 3_865 3_865
O15 Pb2 O4 123.1(3) 4_565 3_865
O13 Pb2 O4 107.1(3) . 3_865
O16 Pb2 O4 101.2(3) 4_565 3_865
O14 Pb2 O4 146.5(3) . 3_865
O3 Pb2 O2 121.4(3) 3_865 4_665
O15 Pb2 O2 122.1(3) 4_565 4_665
O13 Pb2 O2 150.5(2) . 4_665
O16 Pb2 O2 72.6(3) 4_565 4_665
O14 Pb2 O2 108.2(3) . 4_665
O4 Pb2 O2 78.9(3) 3_865 4_665
O3 Pb2 O7 113.8(3) 3_865 3_855
O15 Pb2 O7 160.6(2) 4_565 3_855
O13 Pb2 O7 86.8(3) . 3_855
O16 Pb2 O7 139.2(3) 4_565 3_855
O14 Pb2 O7 78.9(3) . 3_855
O4 Pb2 O7 74.1(2) 3_865 3_855
O2 Pb2 O7 66.7(3) 4_665 3_855
O3 Pb2 Cs2 46.8(2) 3_865 4_665
O15 Pb2 Cs2 51.5(2) 4_565 4_665
O13 Pb2 Cs2 44.23(18) . 4_665
O16 Pb2 Cs2 96.3(2) 4_565 4_665
O14 Pb2 Cs2 85.0(2) . 4_665
O4 Pb2 Cs2 93.94(17) 3_865 4_665
O2 Pb2 Cs2 165.05(17) 4_665 4_665
O7 Pb2 Cs2 124.22(19) 3_855 4_665
O3 Pb2 Cs1 92.3(3) 3_865 4_665
O15 Pb2 Cs1 91.45(17) 4_565 4_665
O13 Pb2 Cs1 169.35(18) . 4_665
O16 Pb2 Cs1 40.0(2) 4_565 4_665
O14 Pb2 Cs1 133.68(18) . 4_665
O4 Pb2 Cs1 72.77(16) 3_865 4_665
O2 Pb2 Cs1 40.13(17) 4_665 4_665
O7 Pb2 Cs1 103.23(17) 3_855 4_665
Cs2 Pb2 Cs1 125.266(16) 4_665 4_665
O2 Cs1 O16 62.8(3) . 1_455
O2 Cs1 O19 101.1(2) . .
O16 Cs1 O19 89.6(3) 1_455 .
O2 Cs1 O17 86.2(2) . .
O16 Cs1 O17 121.6(3) 1_455 .
O19 Cs1 O17 147.1(2) . .
O2 Cs1 O11 148.2(2) . .
O16 Cs1 O11 89.8(3) 1_455 .
O19 Cs1 O11 60.4(2) . .
O17 Cs1 O11 123.83(19) . .
O2 Cs1 O12 113.7(2) . 3_755
O16 Cs1 O12 78.5(2) 1_455 3_755
O19 Cs1 O12 131.6(2) . 3_755
O17 Cs1 O12 70.5(2) . 3_755
O11 Cs1 O12 72.8(2) . 3_755
O2 Cs1 O18 127.8(2) . 3_855
O16 Cs1 O18 167.5(2) 1_455 3_855
O19 Cs1 O18 94.05(19) . 3_855
O17 Cs1 O18 57.89(17) . 3_855
O11 Cs1 O18 81.63(18) . 3_855
O12 Cs1 O18 90.20(19) 3_755 3_855
O2 Cs1 O10 59.8(2) . 1_655
O16 Cs1 O10 114.6(2) 1_455 1_655
O19 Cs1 O10 73.6(3) . 1_655
O17 Cs1 O10 83.0(2) . 1_655
O11 Cs1 O10 127.7(2) . 1_655
O12 Cs1 O10 153.3(2) 3_755 1_655
O18 Cs1 O10 77.92(19) 3_855 1_655
O2 Cs1 C43 92.0(3) . .
O16 Cs1 C43 97.2(3) 1_455 .
O19 Cs1 C43 16.1(2) . .
O17 Cs1 C43 134.2(2) . .
O11 Cs1 C43 74.7(2) . .
O12 Cs1 C43 147.2(2) 3_755 .
O18 Cs1 C43 89.4(2) 3_855 .
O10 Cs1 C43 57.5(3) 1_655 .
O2 Cs1 Pb2 36.82(17) . 4_566
O16 Cs1 Pb2 32.19(17) 1_455 4_566
O19 Cs1 Pb2 80.97(14) . 4_566
O17 Cs1 Pb2 119.12(13) . 4_566
O11 Cs1 Pb2 111.53(14) . 4_566
O12 Cs1 Pb2 107.40(14) 3_755 4_566
O18 Cs1 Pb2 160.32(14) 3_855 4_566
O10 Cs1 Pb2 82.41(14) 1_655 4_566
C43 Cs1 Pb2 80.59(17) . 4_566
O2 Cs1 Pb1 33.1(2) . .
O16 Cs1 Pb1 81.64(17) 1_455 .
O19 Cs1 Pb1 74.02(15) . .
O17 Cs1 Pb1 98.63(13) . .
O11 Cs1 Pb1 133.65(15) . .
O12 Cs1 Pb1 146.84(14) 3_755 .
O18 Cs1 Pb1 110.86(14) 3_855 .
O10 Cs1 Pb1 33.01(14) 1_655 .
C43 Cs1 Pb1 61.50(18) . .
Pb2 Cs1 Pb1 49.454(10) 4_566 .
O9 Cs2 O13 138.7(2) . 4_566
O9 Cs2 O8 73.7(2) . 2_655
O13 Cs2 O8 125.4(2) 4_566 2_655
O9 Cs2 O3 92.4(3) . 2_745
O13 Cs2 O3 61.6(2) 4_566 2_745
O8 Cs2 O3 164.6(3) 2_655 2_745
O9 Cs2 O15 80.0(2) . 1_455
O13 Cs2 O15 59.1(2) 4_566 1_455
O8 Cs2 O15 113.3(2) 2_655 1_455
O3 Cs2 O15 56.4(2) 2_745 1_455
O9 Cs2 O6 123.3(4) . 4_566
O13 Cs2 O6 97.2(4) 4_566 4_566
O8 Cs2 O6 63.9(4) 2_655 4_566
O3 Cs2 O6 131.0(4) 2_745 4_566
O15 Cs2 O6 150.4(3) 1_455 4_566
O9 Cs2 O5 150.3(3) . 4_566
O13 Cs2 O5 67.0(3) 4_566 4_566
O8 Cs2 O5 104.6(3) 2_655 4_566
O3 Cs2 O5 90.7(4) 2_745 4_566
O15 Cs2 O5 125.2(3) 1_455 4_566
O6 Cs2 O5 41.5(5) 4_566 4_566
O9 Cs2 S1 136.6(2) . 4_566
O13 Cs2 S1 84.39(18) 4_566 4_566
O8 Cs2 S1 84.3(2) 2_655 4_566
O3 Cs2 S1 110.7(2) 2_745 4_566
O15 Cs2 S1 143.34(17) 1_455 4_566
O6 Cs2 S1 20.4(4) 4_566 4_566
O5 Cs2 S1 21.5(3) 4_566 4_566
O9 Cs2 Pb1 37.03(16) . 1_455
O13 Cs2 Pb1 151.00(17) 4_566 1_455
O8 Cs2 Pb1 37.20(15) 2_655 1_455
O3 Cs2 Pb1 129.5(2) 2_745 1_455
O15 Cs2 Pb1 102.24(14) 1_455 1_455
O6 Cs2 Pb1 91.2(4) 4_566 1_455
O5 Cs2 Pb1 131.0(3) 4_566 1_455
S1 Cs2 Pb1 109.87(11) 4_566 1_455
O9 Cs2 Pb2 106.54(17) . 4_566
O13 Cs2 Pb2 34.63(14) 4_566 4_566
O8 Cs2 Pb2 142.91(19) 2_655 4_566
O3 Cs2 Pb2 34.53(16) 2_745 4_566
O15 Cs2 Pb2 35.07(14) 1_455 4_566
O6 Cs2 Pb2 130.0(4) 4_566 4_566
O5 Cs2 Pb2 92.5(3) 4_566 4_566
S1 Cs2 Pb2 113.28(11) 4_566 4_566
Pb1 Cs2 Pb2 136.40(3) 1_455 4_566
O6 S1 O5 123.1(12) . .
O6 S1 C8 107.5(10) . .
O5 S1 C8 107.0(9) . .
O6 S1 C5 107.0(10) . .
O5 S1 C5 107.3(10) . .
C8 S1 C5 103.2(7) . .
O6 S1 Cs2 54.6(8) . 4_665
O5 S1 Cs2 70.8(8) . 4_665
C8 S1 Cs2 113.0(5) . 4_665
C5 S1 Cs2 142.8(5) . 4_665
O12 S2 O11 119.8(5) . .
O12 S2 C22 107.9(5) . .
O11 S2 C22 108.8(5) . .
O12 S2 C19 107.4(5) . .
O11 S2 C19 107.1(5) . .
C22 S2 C19 104.8(5) . .
O17 S3 O18 120.7(4) . .
O17 S3 C36 108.3(5) . .
O18 S3 C36 107.8(5) . .
O17 S3 C33 107.9(5) . .
O18 S3 C33 107.1(4) . .
C36 S3 C33 103.8(5) . .
C1 O1 Pb1 100.7(7) . .
C1 O2 Pb1 86.8(8) . .
C1 O2 Cs1 126.8(7) . .
Pb1 O2 Cs1 109.3(3) . .
C14 O3 Pb2 101.9(8) . 3_865
C14 O3 Cs2 148.3(10) . 2_755
Pb2 O3 Cs2 98.6(3) 3_865 2_755
C14 O4 Pb1 171.3(8) . 2_755
S1 O5 Cs2 87.8(9) . 4_665
S1 O6 Cs2 105.0(11) . 4_665
C15 O7 Pb1 89.5(6) . 2_745
C15 O8 Pb1 93.5(7) . 2_745
C15 O8 Cs2 166.0(8) . 2_645
Pb1 O8 Cs2 95.2(2) 2_745 2_645
C28 O9 Pb1 93.6(7) . 1_455
C28 O9 Cs2 161.8(9) . .
Pb1 O9 Cs2 98.4(2) 1_455 .
C28 O10 Pb1 89.5(7) . 1_455
C28 O10 Cs1 161.1(10) . 1_455
Pb1 O10 Cs1 101.5(3) 1_455 1_455
S2 O11 Cs1 156.7(4) . .
S2 O12 Cs1 162.2(5) . 3_755
C29 O13 Pb2 96.2(6) . .
C29 O13 Cs2 133.1(7) . 4_665
Pb2 O13 Cs2 101.1(2) . 4_665
C29 O14 Pb2 88.4(6) . .
C42 O15 Pb2 96.8(7) . 4_666
C42 O15 Cs2 141.8(8) . 1_655
Pb2 O15 Cs2 93.4(3) 4_666 1_655
C42 O16 Pb2 89.4(7) . 4_666
C42 O16 Cs1 159.5(9) . 1_655
Pb2 O16 Cs1 107.8(3) 4_666 1_655
S3 O17 Cs1 148.1(4) . .
S3 O18 Cs1 153.0(4) . 3_855
C43 O19 Cs1 118.2(7) . .
C43 N1 C45 119.9(10) . .
C43 N1 C44 121.1(10) . .
C45 N1 C44 118.6(10) . .
C48 N2 C46 150.2(12) . .
C48 N2 C47 111.3(10) . .
C46 N2 C47 98.5(9) . .
O2 C1 O1 121.3(12) . .
O2 C1 C2 120.6(12) . .
O1 C1 C2 118.0(11) . .
C7 C2 C3 121.1(13) . .
C7 C2 C1 121.7(12) . .
C3 C2 C1 117.2(12) . .
C4 C3 C2 117.4(16) . .
C4 C3 H3A 121.3 . .
C2 C3 H3A 121.3 . .
C5 C4 C3 118.6(16) . .
C5 C4 H4A 120.7 . .
C3 C4 H4A 120.7 . .
C6 C5 C4 125.4(15) . .
C6 C5 S1 118.2(15) . .
C4 C5 S1 116.4(14) . .
C5 C6 C7 115.6(17) . .
C5 C6 H6A 122.2 . .
C7 C6 H6A 122.2 . .
C2 C7 C6 121.8(16) . .
C2 C7 H7A 119.1 . .
C6 C7 H7A 119.1 . .
C13 C8 C9 127.3(15) . .
C13 C8 S1 116.3(14) . .
C9 C8 S1 115.9(15) . .
C8 C9 C10 117.6(19) . .
C8 C9 H9A 121.2 . .
C10 C9 H9A 121.2 . .
C11 C10 C9 117.3(17) . .
C11 C10 H10A 121.3 . .
C9 C10 H10A 121.3 . .
C12 C11 C10 120.1(15) . .
C12 C11 C14 120.7(15) . .
C10 C11 C14 119.2(12) . .
C11 C12 C13 123(2) . .
C11 C12 H12A 118.7 . .
C13 C12 H12A 118.7 . .
C8 C13 C12 114.6(18) . .
C8 C13 H13A 122.7 . .
C12 C13 H13A 122.7 . .
O4 C14 O3 125.4(12) . .
O4 C14 C11 117.2(12) . .
O3 C14 C11 117.0(12) . .
O8 C15 O7 125.5(10) . .
O8 C15 C16 118.6(10) . .
O7 C15 C16 115.9(9) . .
C21 C16 C17 121.2(10) . .
C21 C16 C15 120.5(10) . .
C17 C16 C15 118.3(10) . .
C16 C17 C18 119.3(11) . .
C16 C17 H17A 120.4 . .
C18 C17 H17A 120.4 . .
C19 C18 C17 118.5(11) . .
C19 C18 H18A 120.7 . .
C17 C18 H18A 120.7 . .
C18 C19 C20 122.1(10) . .
C18 C19 S2 118.8(8) . .
C20 C19 S2 119.1(8) . .
C19 C20 C21 118.7(11) . .
C19 C20 H20A 120.7 . .
C21 C20 H20A 120.7 . .
C16 C21 C20 120.1(11) . .
C16 C21 H21A 119.9 . .
C20 C21 H21A 119.9 . .
C27 C22 C23 123.2(9) . .
C27 C22 S2 118.7(8) . .
C23 C22 S2 118.0(8) . .
C22 C23 C24 114.8(10) . .
C22 C23 H23A 108.6 . .
C24 C23 H23A 108.6 . .
C22 C23 H23B 108.6 . .
C24 C23 H23B 108.6 . .
H23A C23 H23B 107.5 . .
C25 C24 C23 121.3(10) . .
C25 C24 H24A 119.4 . .
C23 C24 H24A 119.4 . .
C26 C25 C24 120.6(10) . .
C26 C25 C28 119.8(10) . .
C24 C25 C28 119.5(9) . .
C25 C26 C27 121.1(12) . .
C25 C26 H26A 119.5 . .
C27 C26 H26A 119.5 . .
C22 C27 C26 118.9(11) . .
C22 C27 H27A 120.6 . .
C26 C27 H27A 120.6 . .
O9 C28 O10 125.9(11) . .
O9 C28 C25 118.7(11) . .
O10 C28 C25 115.2(10) . .
O14 C29 O13 123.4(9) . .
O14 C29 C30 119.3(9) . .
O13 C29 C30 117.1(9) . .
C35 C30 C31 120.6(9) . .
C35 C30 C29 121.4(9) . .
C31 C30 C29 118.0(9) . .
C32 C31 C30 119.2(10) . .
C32 C31 H31A 120.4 . .
C30 C31 H31A 120.4 . .
C31 C32 C33 120.2(9) . .
C31 C32 H32A 119.9 . .
C33 C32 H32A 119.9 . .
C34 C33 C32 121.4(9) . .
C34 C33 S3 120.2(8) . .
C32 C33 S3 118.4(7) . .
C33 C34 C35 119.2(10) . .
C33 C34 H34A 120.4 . .
C35 C34 H34A 120.4 . .
C30 C35 C34 119.3(10) . .
C30 C35 H35A 120.4 . .
C34 C35 H35A 120.4 . .
C37 C36 C41 123.6(10) . .
C37 C36 S3 118.3(8) . .
C41 C36 S3 118.1(8) . .
C36 C37 C38 119.1(9) . .
C36 C37 H37A 120.4 . .
C38 C37 H37A 120.4 . .
C39 C38 C37 117.6(10) . .
C39 C38 H38A 121.2 . .
C37 C38 H38A 121.2 . .
C40 C39 C38 121.5(10) . .
C40 C39 C42 121.3(9) . .
C38 C39 C42 117.2(10) . .
C39 C40 C41 121.3(9) . .
C39 C40 H40A 119.4 . .
C41 C40 H40A 119.4 . .
C36 C41 C40 116.9(9) . .
C36 C41 H41A 121.5 . .
C40 C41 H41A 121.5 . .
O15 C42 O16 121.8(10) . .
O15 C42 C39 117.4(10) . .
O16 C42 C39 120.8(10) . .
O19 C43 N1 125.9(12) . .
O19 C43 Cs1 45.7(6) . .
N1 C43 Cs1 170.4(8) . .
O19 C43 H52A 117.0 . .
N1 C43 H52A 117.0 . .
Cs1 C43 H52A 71.6 . .
N1 C44 H44A 109.5 . .
N1 C44 H44B 109.5 . .
H44A C44 H44B 109.5 . .
N1 C44 H44C 109.5 . .
H44A C44 H44C 109.5 . .
H44B C44 H44C 109.5 . .
N1 C45 H45A 109.5 . .
N1 C45 H45B 109.5 . .
H45A C45 H45B 109.5 . .
N1 C45 H45C 109.5 . .
H45A C45 H45C 109.5 . .
H45B C45 H45C 109.5 . .
N2 C46 H46A 109.5 . .
N2 C46 H46B 109.5 . .
H46A C46 H46B 109.5 . .
N2 C46 H46C 109.5 . .
H46A C46 H46C 109.5 . .
H46B C46 H46C 109.5 . .
N2 C47 H47A 109.5 . .
N2 C47 H47B 109.5 . .
H47A C47 H47B 109.5 . .
N2 C47 H47C 109.5 . .
H47A C47 H47C 109.5 . .
H47B C47 H47C 109.5 . .
O20 C48 N2 135.9(13) . .

loop_
_geom_bond_atom_site_label_1
_geom_bond_atom_site_label_2
_geom_bond_distance
_geom_bond_site_symmetry_2
Pb1 O1 2.422(10) .
Pb1 O8 2.553(8) 2_755
Pb1 O9 2.560(9) 1_655
Pb1 O7 2.627(8) 2_755
Pb1 O10 2.639(8) 1_655
Pb1 O2 2.748(11) .
Pb1 O4 2.754(8) 2_745
Pb1 Cs2 4.2057(10) 1_655
Pb1 Cs1 4.7466(9) .
Pb2 O3 2.435(9) 3_865
Pb2 O15 2.444(8) 4_565
Pb2 O13 2.460(7) .
Pb2 O16 2.593(9) 4_565
Pb2 O14 2.651(8) .
Pb2 O4 2.851(8) 3_865
Pb2 O2 2.851(9) 4_665
Pb2 O7 3.034(9) 3_855
Pb2 Cs2 4.2462(10) 4_665
Pb2 Cs1 4.6346(7) 4_665
Cs1 O2 3.066(9) .
Cs1 O16 3.130(10) 1_455
Cs1 O19 3.181(8) .
Cs1 O17 3.276(7) .
Cs1 O11 3.280(8) .
Cs1 O12 3.283(8) 3_755
Cs1 O18 3.287(7) 3_855
Cs1 O10 3.452(10) 1_655
Cs1 C43 3.919(12) .
Cs1 Pb2 4.6346(8) 4_566
Cs2 O9 2.984(8) .
Cs2 O13 3.018(8) 4_566
Cs2 O8 3.119(9) 2_655
Cs2 O3 3.132(9) 2_745
Cs2 O15 3.329(9) 1_455
Cs2 O6 3.385(17) 4_566
Cs2 O5 3.79(2) 4_566
Cs2 S1 4.012(4) 4_566
Cs2 Pb1 4.2057(10) 1_455
Cs2 Pb2 4.2461(9) 4_566
S1 O6 1.45(2) .
S1 O5 1.470(19) .
S1 C8 1.794(14) .
S1 C5 1.796(16) .
S1 Cs2 4.012(4) 4_665
S2 O12 1.433(8) .
S2 O11 1.434(8) .
S2 C22 1.753(10) .
S2 C19 1.777(10) .
S3 O17 1.430(7) .
S3 O18 1.434(7) .
S3 C36 1.759(10) .
S3 C33 1.764(9) .
O1 C1 1.304(16) .
O2 C1 1.255(15) .
O3 C14 1.275(17) .
O3 Pb2 2.435(9) 3_865
O3 Cs2 3.132(9) 2_755
O4 C14 1.270(16) .
O4 Pb1 2.754(8) 2_755
O5 Cs2 3.79(2) 4_665
O6 Cs2 3.385(17) 4_665
O7 C15 1.269(14) .
O7 Pb1 2.627(8) 2_745
O8 C15 1.241(13) .
O8 Pb1 2.553(8) 2_745
O8 Cs2 3.119(9) 2_645
O9 C28 1.247(14) .
O9 Pb1 2.560(9) 1_455
O10 C28 1.268(15) .
O10 Pb1 2.639(8) 1_455
O10 Cs1 3.452(10) 1_455
O12 Cs1 3.283(8) 3_755
O13 C29 1.281(13) .
O13 Cs2 3.018(8) 4_665
O14 C29 1.236(14) .
O15 C42 1.255(13) .
O15 Pb2 2.444(8) 4_666
O15 Cs2 3.329(9) 1_655
O16 C42 1.276(14) .
O16 Pb2 2.593(9) 4_666
O16 Cs1 3.130(10) 1_655
O18 Cs1 3.287(7) 3_855
O19 C43 1.234(14) .
O20 C48 1.185(14) .
N1 C43 1.347(15) .
N1 C45 1.413(15) .
N1 C44 1.429(16) .
N2 C48 1.214(15) .
N2 C46 1.410(15) .
N2 C47 1.627(15) .
C1 C2 1.494(18) .
C2 C7 1.34(2) .
C2 C3 1.427(19) .
C3 C4 1.41(2) .
C3 H3A 0.9300 .
C4 C5 1.39(3) .
C4 H4A 0.9300 .
C5 C6 1.34(3) .
C6 C7 1.44(2) .
C6 H6A 0.9300 .
C7 H7A 0.9300 .
C8 C13 1.30(3) .
C8 C9 1.35(3) .
C9 C10 1.45(2) .
C9 H9A 0.9300 .
C10 C11 1.41(2) .
C10 H10A 0.9300 .
C11 C12 1.34(3) .
C11 C14 1.527(18) .
C12 C13 1.45(3) .
C12 H12A 0.9300 .
C13 H13A 0.9300 .
C15 C16 1.524(14) .
C16 C21 1.362(16) .
C16 C17 1.380(16) .
C17 C18 1.430(15) .
C17 H17A 0.9300 .
C18 C19 1.362(16) .
C18 H18A 0.9300 .
C19 C20 1.386(16) .
C20 C21 1.406(15) .
C20 H20A 0.9300 .
C21 H21A 0.9300 .
C22 C27 1.379(15) .
C22 C23 1.427(15) .
C23 C24 1.434(14) .
C23 H23A 0.9700 .
C23 H23B 0.9700 .
C24 C25 1.388(16) .
C24 H24A 0.9300 .
C25 C26 1.367(16) .
C25 C28 1.523(14) .
C26 C27 1.383(15) .
C26 H26A 0.9300 .
C27 H27A 0.9300 .
C29 C30 1.493(13) .
C30 C35 1.379(15) .
C30 C31 1.397(14) .
C31 C32 1.372(14) .
C31 H31A 0.9300 .
C32 C33 1.392(14) .
C32 H32A 0.9300 .
C33 C34 1.348(13) .
C34 C35 1.422(15) .
C34 H34A 0.9300 .
C35 H35A 0.9300 .
C36 C37 1.367(14) .
C36 C41 1.378(13) .
C37 C38 1.422(17) .
C37 H37A 0.9300 .
C38 C39 1.402(13) .
C38 H38A 0.9300 .
C39 C40 1.360(15) .
C39 C42 1.495(15) .
C40 C41 1.406(16) .
C40 H40A 0.9300 .
C41 H41A 0.9300 .
C43 H52A 0.9300 .
C44 H44A 0.9600 .
C44 H44B 0.9600 .
C44 H44C 0.9600 .
C45 H45A 0.9600 .
C45 H45B 0.9600 .
C45 H45C 0.9600 .
C46 H46A 0.9600 .
C46 H46B 0.9600 .
C46 H46C 0.9600 .
C47 H47A 0.9600 .
C47 H47B 0.9600 .
C47 H47C 0.9600 .
